data_7040645
loop_
_publ_author_name
'Padilla, Rosa'
'Salazar-Pereda, Ver\'onica'
'Mendoza-Espinosa, Daniel'
'V\'asquez-P\'erez, Jos\'e M'
'Andrade-L\'opez, Noem\'i'
'Tamariz, Joaqu\'in'
'Alvarado-Rodr\'iguez, Jos\'e G'
'Cruz-Borbolla, Juli\'an'

_publ_section_title
;
 Activation of aldehydes by exocyclic iridium(i)-\h(4):\p(2)-diene
 complexes derived from 1,3-oxazolidin-2-ones.
;
_journal_issue 42
_journal_name_full 'Dalton transactions (Cambridge, England : 2003)'
_journal_page_first 16878
_journal_page_last 16888
_journal_paper_doi 10.1039/c6dt02866g
_journal_volume 45
_journal_year 2016
_chemical_formula_moiety '2(C35 H41 B Cl Ir N8 O3), 1.5(C6 H14)'
_chemical_formula_sum 'C79 H103 B2 Cl2 Ir2 N16 O6'
_chemical_formula_weight 1849.73
_chemical_name_systematic
; 
 ? 
;
_space_group_IT_number 2
_symmetry_cell_setting triclinic
_symmetry_space_group_name_Hall '-P 1'
_symmetry_space_group_name_H-M 'P -1'
_atom_sites_solution_hydrogens geom
_atom_sites_solution_primary direct
_atom_sites_solution_secondary difmap
_audit_creation_method SHELXL-97
_audit_update_record
;
2016-09-12 deposited with the CCDC.
2016-09-14 downloaded from the CCDC.
;
_cell_angle_alpha 87.867(2)
_cell_angle_beta 77.420(2)
_cell_angle_gamma 81.622(2)
_cell_formula_units_Z 2
_cell_length_a 10.5090(6)
_cell_length_b 18.6526(10)
_cell_length_c 20.9424(12)
_cell_measurement_reflns_used 5278
_cell_measurement_temperature 173(2)
_cell_measurement_theta_max 23.28
_cell_measurement_theta_min 2.42
_cell_volume 3963.8(4)
_computing_cell_refinement 'Bruker (2006). APEX 2. Version 2.1.'
_computing_data_collection 'Bruker (2006). APEX 2. Version 2.1.'
_computing_data_reduction 'Bruker (2006). APEX 2. Version 2.1.'
_computing_molecular_graphics 'XP, SHELXTL v. 6.14 (Bruker, 2003)'
_computing_publication_material 'XCIF, SHELXTL v. 6.14 (Bruker, 2003)'
_computing_structure_refinement 'XL, SHELXTL v. 6.14 (Bruker, 2003)'
_computing_structure_solution 'Bruker (2006). APEX 2. Version 2.1.'
_diffrn_ambient_temperature 173(2)
_diffrn_detector_area_resol_mean 8.26
_diffrn_measured_fraction_theta_full 0.987
_diffrn_measured_fraction_theta_max 0.987
_diffrn_measurement_device_type
;
 Bruker-Nonius X8kappa APEX II CCD area detector'
;
_diffrn_measurement_method 'phi and omega scans with narrow frames'
_diffrn_radiation_monochromator graphite
_diffrn_radiation_source 'fine-focus sealed tube'
_diffrn_radiation_type MoK\a
_diffrn_radiation_wavelength 0.71073
_diffrn_reflns_av_R_equivalents 0.0722
_diffrn_reflns_av_sigmaI/netI 0.0998
_diffrn_reflns_limit_h_max 14
_diffrn_reflns_limit_h_min -15
_diffrn_reflns_limit_k_max 26
_diffrn_reflns_limit_k_min -26
_diffrn_reflns_limit_l_max 29
_diffrn_reflns_limit_l_min -26
_diffrn_reflns_number 89270
_diffrn_reflns_theta_full 30.58
_diffrn_reflns_theta_max 30.58
_diffrn_reflns_theta_min 1.00
_diffrn_standards_decay_% 0
_exptl_absorpt_coefficient_mu 3.484
_exptl_absorpt_correction_T_max 0.4825
_exptl_absorpt_correction_T_min 0.2983
_exptl_absorpt_correction_type multi-scan
_exptl_absorpt_process_details
;
 SADABS, Bruker (2006). APEX 2. Version 2.1. Bruker Analytical
 X-ray Solutions, Madison, Wisconsin, USA.
;
_exptl_crystal_colour yellow
_exptl_crystal_density_diffrn 1.550
_exptl_crystal_density_method 'not measured'
_exptl_crystal_description plate
_exptl_crystal_F_000 1870
_exptl_crystal_size_max 0.40
_exptl_crystal_size_mid 0.30
_exptl_crystal_size_min 0.21
_refine_diff_density_max 2.671
_refine_diff_density_min -2.650
_refine_diff_density_rms 0.177
_refine_ls_extinction_method none
_refine_ls_goodness_of_fit_ref 1.049
_refine_ls_hydrogen_treatment constr
_refine_ls_matrix_type fullcycle
_refine_ls_number_parameters 1018
_refine_ls_number_reflns 24046
_refine_ls_number_restraints 16
_refine_ls_restrained_S_all 1.047
_refine_ls_R_factor_all 0.1266
_refine_ls_R_factor_gt 0.0573
_refine_ls_shift/su_max 0.001
_refine_ls_shift/su_mean 0.000
_refine_ls_structure_factor_coef Fsqd
_refine_ls_weighting_details 'calc w=1/[\s^2^(Fo^2^)+(0.0627P)^2^+0.0000P] where P=(Fo^2^+2Fc^2^)/3'
_refine_ls_weighting_scheme calc
_refine_ls_wR_factor_gt 0.1206
_refine_ls_wR_factor_ref 0.1418
_reflns_number_gt 13311
_reflns_number_total 24046
_reflns_threshold_expression >2sigma(I)
_cod_data_source_file c6dt02866g2.cif
_cod_data_source_block ea06908a
_cod_depositor_comments
;
The following automatic conversions were performed:

'_symmetry_cell_setting' value 'Triclinic' changed to 'triclinic'
according to
/usr/data/users/saulius/crontab/automatic-downloads/rss-feeds/RSC/lib/dictionaries/cif_core.dic
dictionary named 'cif_core.dic' version 2.4.2 from 2011-04-26.

Automatic conversion script
Id: cif_fix_values 4268 2015-11-12 08:31:59Z antanas 

 Adding full bibliography for 7040644--7040645.cif.
;
_cod_original_sg_symbol_H-M P-1
_cod_database_code 7040645

loop_
_symmetry_equiv_pos_as_xyz
'x, y, z'
'-x, -y, -z'

loop_
_atom_site_label
_atom_site_type_symbol
_atom_site_fract_x
_atom_site_fract_y
_atom_site_fract_z
_atom_site_U_iso_or_equiv
_atom_site_adp_type
_atom_site_occupancy
_atom_site_symmetry_multiplicity
_atom_site_calc_flag
_atom_site_refinement_flags
_atom_site_disorder_assembly
_atom_site_disorder_group
Ir1 Ir 0.19677(2) 0.280085(12) 0.681863(10) 0.02534(6) Uani 1 1 d . . .
Cl1 Cl 0.11200(19) 0.18929(10) 0.94504(8) 0.0502(5) Uani 1 1 d . . .
O1 O 0.6501(5) 0.0910(2) 0.7058(2) 0.0487(13) Uani 1 1 d . . .
O2 O 0.6751(4) 0.1580(3) 0.6136(2) 0.0453(12) Uani 1 1 d . . .
O3 O 0.3977(4) 0.1871(2) 0.6002(2) 0.0377(11) Uani 1 1 d . . .
N1 N 0.1089(5) 0.3495(3) 0.6144(2) 0.0306(12) Uani 1 1 d . . .
N2 N -0.0159(5) 0.3856(3) 0.6383(2) 0.0286(11) Uani 1 1 d . . .
N3 N 0.0040(5) 0.2499(2) 0.7180(2) 0.0255(10) Uani 1 1 d . . .
N4 N -0.0998(5) 0.3043(3) 0.7309(2) 0.0273(11) Uani 1 1 d . . .
N5 N 0.1323(5) 0.3700(3) 0.7501(2) 0.0291(11) Uani 1 1 d . . .
N6 N 0.0094(5) 0.4089(3) 0.7521(2) 0.0284(11) Uani 1 1 d . . .
N7 N 0.4952(5) 0.1897(3) 0.6915(2) 0.0341(12) Uani 1 1 d . . .
N8 N 0.0356(7) 0.0661(4) 0.4439(3) 0.0565(17) Uani 1 1 d . . .
C1 C 0.1362(6) 0.3636(3) 0.5496(3) 0.0345(15) Uani 1 1 d . . .
C2 C 0.0318(7) 0.4082(3) 0.5322(3) 0.0410(17) Uani 1 1 d . . .
H2 H 0.0260 0.4259 0.4897 0.049 Uiso 1 1 d R . .
C3 C -0.0629(6) 0.4219(3) 0.5896(3) 0.0354(15) Uani 1 1 d . . .
C4 C 0.2645(7) 0.3344(4) 0.5046(3) 0.0466(19) Uani 1 1 d . . .
H4A H 0.3281 0.3683 0.5029 0.070 Uiso 1 1 d R . .
H4B H 0.2497 0.3284 0.4606 0.070 Uiso 1 1 d R . .
H4C H 0.2991 0.2873 0.5211 0.070 Uiso 1 1 d R . .
C5 C -0.1930(7) 0.4676(4) 0.5999(3) 0.0452(17) Uani 1 1 d . . .
H5A H -0.2624 0.4376 0.6166 0.068 Uiso 1 1 d R . .
H5B H -0.2059 0.4900 0.5583 0.068 Uiso 1 1 d R . .
H5C H -0.1967 0.5056 0.6317 0.068 Uiso 1 1 d R . .
C6 C -0.0430(6) 0.1873(3) 0.7366(3) 0.0325(14) Uani 1 1 d . . .
C7 C -0.1768(7) 0.2026(3) 0.7612(3) 0.0378(15) Uani 1 1 d . . .
H7 H -0.2344 0.1682 0.7776 0.045 Uiso 1 1 d R . .
C8 C -0.2115(6) 0.2754(3) 0.7581(3) 0.0322(14) Uani 1 1 d . . .
C9 C 0.0427(7) 0.1148(3) 0.7286(3) 0.0412(17) Uani 1 1 d . . .
H9A H 0.1165 0.1168 0.6911 0.062 Uiso 1 1 d R . .
H9B H -0.0091 0.0776 0.7210 0.062 Uiso 1 1 d R . .
H9C H 0.0767 0.1028 0.7682 0.062 Uiso 1 1 d R . .
C10 C -0.3404(6) 0.3211(4) 0.7809(3) 0.0476(18) Uani 1 1 d . . .
H10A H -0.4083 0.2899 0.7967 0.071 Uiso 1 1 d R . .
H10B H -0.3633 0.3512 0.7446 0.071 Uiso 1 1 d R . .
H10C H -0.3347 0.3522 0.8166 0.071 Uiso 1 1 d R . .
C11 C 0.1857(6) 0.4029(3) 0.7922(3) 0.0314(14) Uani 1 1 d . . .
C12 C 0.0968(6) 0.4625(3) 0.8200(3) 0.0368(15) Uani 1 1 d . . .
H12 H 0.1094 0.4949 0.8514 0.044 Uiso 1 1 d R . .
C13 C -0.0116(7) 0.4653(3) 0.7936(3) 0.0368(16) Uani 1 1 d . . .
C14 C 0.3156(7) 0.3777(4) 0.8067(3) 0.0418(16) Uani 1 1 d . . .
H14A H 0.3305 0.3246 0.8076 0.063 Uiso 1 1 d R . .
H14B H 0.3190 0.3963 0.8494 0.063 Uiso 1 1 d R . .
H14C H 0.3839 0.3955 0.7728 0.063 Uiso 1 1 d R . .
C15 C -0.1359(7) 0.5181(4) 0.8050(4) 0.052(2) Uani 1 1 d . . .
H15A H -0.1409 0.5463 0.7650 0.078 Uiso 1 1 d R . .
H15B H -0.1362 0.5509 0.8406 0.078 Uiso 1 1 d R . .
H15C H -0.2119 0.4918 0.8169 0.078 Uiso 1 1 d R . .
C16 C 0.2673(6) 0.2216(3) 0.7541(3) 0.0235(12) Uani 1 1 d . . .
C17 C 0.3996(6) 0.1893(3) 0.7515(3) 0.0274(13) Uani 1 1 d . . .
C18 C 0.4414(6) 0.1609(3) 0.8059(3) 0.0374(15) Uani 1 1 d . . .
H18 H 0.5312 0.1410 0.8022 0.045 Uiso 1 1 d R . .
C19 C 0.3545(7) 0.1608(3) 0.8670(3) 0.0401(17) Uani 1 1 d . . .
H19 H 0.3838 0.1415 0.9048 0.048 Uiso 1 1 d R . .
C20 C 0.2254(6) 0.1896(3) 0.8704(3) 0.0312(14) Uani 1 1 d . . .
C21 C 0.1838(6) 0.2195(3) 0.8156(3) 0.0302(13) Uani 1 1 d . . .
H21 H 0.0939 0.2396 0.8202 0.036 Uiso 1 1 d R . .
C22 C 0.6093(7) 0.1412(4) 0.6745(3) 0.0405(16) Uani 1 1 d . . .
C23 C 0.6072(7) 0.2231(4) 0.5902(3) 0.0444(17) Uani 1 1 d . . .
H23 H 0.6023 0.2170 0.5436 0.053 Uiso 1 1 d R . .
C24 C 0.4684(6) 0.2302(3) 0.6343(3) 0.0331(14) Uani 1 1 d . . .
C25 C 0.3871(6) 0.3033(3) 0.6494(3) 0.0344(15) Uani 1 1 d . . .
H25A H 0.3940 0.3344 0.6098 0.041 Uiso 1 1 d R . .
H25B H 0.4156 0.3280 0.6838 0.041 Uiso 1 1 d R . .
C26 C 0.6815(7) 0.2843(4) 0.5955(4) 0.055(2) Uani 1 1 d . . .
H26A H 0.6845 0.2905 0.6414 0.083 Uiso 1 1 d R . .
H26B H 0.6372 0.3290 0.5793 0.083 Uiso 1 1 d R . .
H26C H 0.7714 0.2736 0.5693 0.083 Uiso 1 1 d R . .
C27 C 0.2661(6) 0.2063(3) 0.6167(3) 0.0324(14) Uani 1 1 d . . .
C28 C 0.2036(6) 0.1680(3) 0.5741(3) 0.0338(14) Uani 1 1 d . . .
C29 C 0.0710(7) 0.1853(4) 0.5729(3) 0.0371(15) Uani 1 1 d . . .
H29 H 0.0179 0.2213 0.6018 0.045 Uiso 1 1 d R . .
C30 C 0.0140(7) 0.1517(4) 0.5308(3) 0.0455(17) Uani 1 1 d . . .
H30 H -0.0773 0.1642 0.5317 0.055 Uiso 1 1 d R . .
C31 C 0.0914(7) 0.0985(4) 0.4862(3) 0.0436(17) Uani 1 1 d . . .
C32 C 0.2241(8) 0.0817(4) 0.4872(3) 0.053(2) Uani 1 1 d . . .
H32 H 0.2785 0.0465 0.4578 0.063 Uiso 1 1 d R . .
C33 C 0.2785(7) 0.1157(4) 0.5306(3) 0.0466(18) Uani 1 1 d . . .
H33 H 0.3695 0.1030 0.5305 0.056 Uiso 1 1 d R . .
C34 C -0.0999(8) 0.0865(5) 0.4400(4) 0.063(2) Uani 1 1 d . . .
H34A H -0.1549 0.0912 0.4843 0.095 Uiso 1 1 d R . .
H34B H -0.1276 0.0493 0.4163 0.095 Uiso 1 1 d R . .
H34C H -0.1095 0.1330 0.4169 0.095 Uiso 1 1 d R . .
C35 C 0.1174(9) 0.0159(5) 0.3944(4) 0.068(3) Uani 1 1 d . . .
H35A H 0.1732 0.0428 0.3613 0.102 Uiso 1 1 d R . .
H35B H 0.0606 -0.0085 0.3736 0.102 Uiso 1 1 d R . .
H35C H 0.1730 -0.0203 0.4152 0.102 Uiso 1 1 d R . .
B1 B -0.0802(7) 0.3831(4) 0.7120(3) 0.0307(16) Uani 1 1 d . . .
H1 H -0.1673 0.4148 0.7207 0.037 Uiso 1 1 d R . .
Ir2 Ir 0.31245(3) 0.805384(13) 0.833331(11) 0.03206(7) Uani 1 1 d . . .
O4 O 0.4199(7) 0.7998(4) 0.5589(3) 0.087(2) Uani 1 1 d . . .
O5 O 0.3844(6) 0.9112(3) 0.6006(2) 0.0696(18) Uani 1 1 d . . .
O6 O 0.2163(5) 0.8841(2) 0.7322(2) 0.0457(12) Uani 1 1 d . . .
Cl2 Cl 0.5279(2) 0.51810(11) 0.76332(12) 0.0705(6) Uani 1 1 d . . .
N11 N 0.2046(5) 0.7287(3) 0.8928(2) 0.0305(11) Uani 1 1 d . . .
N12 N 0.2091(5) 0.7229(3) 0.9579(2) 0.0360(13) Uani 1 1 d . . .
N13 N 0.4724(5) 0.7636(3) 0.8811(3) 0.0363(13) Uani 1 1 d . . .
N14 N 0.4368(5) 0.7507(3) 0.9480(3) 0.0366(13) Uani 1 1 d . . .
N9 N 0.2459(5) 0.8789(3) 0.9142(2) 0.0360(13) Uani 1 1 d . . .
N10 N 0.2474(5) 0.8498(3) 0.9754(2) 0.0354(12) Uani 1 1 d . . .
N15 N 0.4076(6) 0.8192(3) 0.6694(3) 0.0487(16) Uani 1 1 d . . .
N16 N -0.3690(6) 0.9350(3) 0.8851(3) 0.0495(16) Uani 1 1 d . . .
C36 C 0.1990(6) 0.9497(3) 0.9225(3) 0.0332(14) Uani 1 1 d . . .
C37 C 0.1716(7) 0.9668(4) 0.9890(3) 0.0401(16) Uani 1 1 d . . .
H37 H 0.1379 1.0129 1.0082 0.048 Uiso 1 1 d R . .
C38 C 0.2030(6) 0.9038(4) 1.0206(3) 0.0367(15) Uani 1 1 d . . .
C39 C 0.1732(7) 1.0004(3) 0.8683(3) 0.0448(18) Uani 1 1 d . . .
H39A H 0.2477 1.0276 0.8540 0.067 Uiso 1 1 d R . .
H39B H 0.0927 1.0343 0.8839 0.067 Uiso 1 1 d R . .
H39C H 0.1625 0.9727 0.8315 0.067 Uiso 1 1 d R . .
C40 C 0.1948(8) 0.8893(4) 1.0926(3) 0.054(2) Uani 1 1 d . . .
H40A H 0.2808 0.8663 1.0994 0.081 Uiso 1 1 d R . .
H40B H 0.1289 0.8570 1.1086 0.081 Uiso 1 1 d R . .
H40C H 0.1695 0.9351 1.1165 0.081 Uiso 1 1 d R . .
C41 C 0.1250(7) 0.6828(3) 0.8823(3) 0.0400(16) Uani 1 1 d . . .
C42 C 0.0769(7) 0.6480(3) 0.9405(3) 0.0437(17) Uani 1 1 d . . .
H42 H 0.0184 0.6128 0.9467 0.052 Uiso 1 1 d R . .
C43 C 0.1309(7) 0.6747(4) 0.9880(3) 0.0432(18) Uani 1 1 d . . .
C44 C 0.0928(7) 0.6748(4) 0.8171(3) 0.0472(18) Uani 1 1 d . . .
H44A H 0.1347 0.7095 0.7861 0.071 Uiso 1 1 d R . .
H44B H -0.0029 0.6844 0.8214 0.071 Uiso 1 1 d R . .
H44C H 0.1255 0.6254 0.8010 0.071 Uiso 1 1 d R . .
C45 C 0.1180(8) 0.6547(4) 1.0587(4) 0.059(2) Uani 1 1 d . . .
H45A H 0.1960 0.6214 1.0644 0.089 Uiso 1 1 d R . .
H45B H 0.0393 0.6311 1.0737 0.089 Uiso 1 1 d R . .
H45C H 0.1103 0.6985 1.0845 0.089 Uiso 1 1 d R . .
C46 C 0.6036(7) 0.7425(4) 0.8642(3) 0.0417(17) Uani 1 1 d . . .
C47 C 0.6511(8) 0.7174(4) 0.9183(4) 0.0508(19) Uani 1 1 d . . .
H47 H 0.7399 0.6991 0.9194 0.061 Uiso 1 1 d R . .
C48 C 0.5450(7) 0.7238(4) 0.9709(3) 0.0448(17) Uani 1 1 d . . .
C49 C 0.6834(7) 0.7469(4) 0.7960(4) 0.056(2) Uani 1 1 d . . .
H49A H 0.6289 0.7404 0.7648 0.083 Uiso 1 1 d R . .
H49B H 0.7596 0.7087 0.7897 0.083 Uiso 1 1 d R . .
H49C H 0.7137 0.7944 0.7890 0.083 Uiso 1 1 d R . .
C50 C 0.5405(8) 0.7038(4) 1.0421(3) 0.061(2) Uani 1 1 d . . .
H50A H 0.5087 0.7472 1.0692 0.091 Uiso 1 1 d R . .
H50B H 0.6291 0.6837 1.0475 0.091 Uiso 1 1 d R . .
H50C H 0.4809 0.6677 1.0557 0.091 Uiso 1 1 d R . .
C51 C 0.3924(6) 0.7310(3) 0.7606(3) 0.0348(15) Uani 1 1 d . . .
C52 C 0.4304(7) 0.7454(4) 0.6941(3) 0.0428(17) Uani 1 1 d . . .
C53 C 0.5003(8) 0.6931(4) 0.6492(4) 0.054(2) Uani 1 1 d . . .
H53 H 0.5272 0.7058 0.6044 0.065 Uiso 1 1 d R . .
C54 C 0.5306(8) 0.6225(5) 0.6700(4) 0.063(2) Uani 1 1 d . . .
H54 H 0.5773 0.5861 0.6398 0.076 Uiso 1 1 d R . .
C55 C 0.4910(7) 0.6063(4) 0.7360(4) 0.052(2) Uani 1 1 d . . .
C56 C 0.4241(7) 0.6589(4) 0.7794(3) 0.0428(17) Uani 1 1 d . . .
H56 H 0.3980 0.6461 0.8242 0.051 Uiso 1 1 d R . .
C57 C 0.4047(9) 0.8389(5) 0.6053(3) 0.059(2) Uani 1 1 d . . .
C58 C 0.3757(10) 0.9449(5) 0.6615(4) 0.071(3) Uani 1 1 d . . .
H58 H 0.2939 0.9811 0.6712 0.085 Uiso 1 1 d R . .
C59 C 0.3606(8) 0.8801(4) 0.7118(3) 0.0470(19) Uani 1 1 d . . .
C60 C 0.4163(7) 0.8783(3) 0.7717(3) 0.0417(17) Uani 1 1 d . . .
H60A H 0.4008 0.9269 0.7918 0.050 Uiso 1 1 d R . .
H60B H 0.5120 0.8608 0.7616 0.050 Uiso 1 1 d R . .
C61 C 0.4825(15) 0.9792(7) 0.6585(5) 0.143(6) Uani 1 1 d . . .
H61A H 0.5599 0.9433 0.6597 0.214 Uiso 1 1 d R . .
H61B H 0.4661 1.0118 0.6960 0.214 Uiso 1 1 d R . .
H61C H 0.4983 1.0073 0.6178 0.214 Uiso 1 1 d R . .
C62 C 0.1784(7) 0.8506(3) 0.7915(3) 0.0398(17) Uani 1 1 d . . .
C63 C 0.0352(7) 0.8686(3) 0.8129(3) 0.0348(15) Uani 1 1 d . . .
C64 C -0.0280(7) 0.8506(3) 0.8757(3) 0.0367(15) Uani 1 1 d . . .
H64 H 0.0222 0.8236 0.9034 0.044 Uiso 1 1 d R . .
C65 C -0.1621(7) 0.8708(3) 0.8992(3) 0.0367(15) Uani 1 1 d . . .
H65 H -0.2024 0.8554 0.9416 0.044 Uiso 1 1 d R . .
C66 C -0.2394(7) 0.9137(3) 0.8610(3) 0.0357(15) Uani 1 1 d . . .
C67 C -0.1754(8) 0.9321(4) 0.7978(3) 0.0475(18) Uani 1 1 d . . .
H67 H -0.2246 0.9604 0.7704 0.057 Uiso 1 1 d R . .
C68 C -0.0443(7) 0.9105(4) 0.7749(3) 0.0441(18) Uani 1 1 d . . .
H68 H -0.0050 0.9241 0.7317 0.053 Uiso 1 1 d R . .
C69 C -0.4296(7) 0.9151(4) 0.9515(4) 0.053(2) Uani 1 1 d . . .
H69A H -0.4037 0.8633 0.9585 0.080 Uiso 1 1 d R . .
H69B H -0.5257 0.9254 0.9578 0.080 Uiso 1 1 d R . .
H69C H -0.4003 0.9432 0.9828 0.080 Uiso 1 1 d R . .
C70 C -0.4367(8) 0.9971(4) 0.8560(4) 0.063(2) Uani 1 1 d . . .
H70A H -0.3964 1.0403 0.8606 0.095 Uiso 1 1 d R . .
H70B H -0.5298 1.0049 0.8782 0.095 Uiso 1 1 d R . .
H70C H -0.4293 0.9878 0.8094 0.095 Uiso 1 1 d R . .
B2 B 0.2946(8) 0.7695(4) 0.9853(3) 0.0358(17) Uani 1 1 d . . .
H2A H 0.2885 0.7589 1.0330 0.043 Uiso 1 1 d R . .
C71 C 0.2109(14) 0.4671(7) 0.9956(7) 0.143(5) Uani 1 1 d U . .
H71A H 0.2298 0.4199 1.0163 0.214 Uiso 1 1 d R . .
H71B H 0.1643 0.4616 0.9607 0.214 Uiso 1 1 d R . .
H71C H 0.1558 0.5011 1.0283 0.214 Uiso 1 1 d R . .
C72 C 0.3523(12) 0.4989(7) 0.9641(6) 0.120(4) Uani 1 1 d U . .
H72A H 0.3995 0.4715 0.9243 0.144 Uiso 1 1 d R . .
H72B H 0.3346 0.5506 0.9521 0.144 Uiso 1 1 d R . .
C73 C 0.4366(12) 0.4898(7) 1.0170(6) 0.123(5) Uani 1 1 d U . .
H73A H 0.3959 0.5221 1.0547 0.147 Uiso 1 1 d R . .
H73B H 0.4468 0.4391 1.0329 0.147 Uiso 1 1 d R . .
C74A C 0.303(4) 0.510(2) 0.622(2) 0.218(13) Uani 0.60 1 d PDU A 1
H74A H 0.2477 0.5079 0.6656 0.327 Uiso 0.60 1 d PR A 1
H74B H 0.3922 0.5172 0.6250 0.327 Uiso 0.60 1 d PR A 1
H74C H 0.3080 0.4643 0.5989 0.327 Uiso 0.60 1 d PR A 1
C75A C 0.248(3) 0.5771(16) 0.5854(11) 0.214(10) Uani 0.60 1 d PDU A 1
H75A H 0.3075 0.6144 0.5755 0.256 Uiso 0.60 1 d PR A 1
H75B H 0.2343 0.5596 0.5437 0.256 Uiso 0.60 1 d PR A 1
C76A C 0.116(3) 0.6045(16) 0.6281(14) 0.218(10) Uani 0.60 1 d PDU A 1
H76A H 0.0437 0.5827 0.6162 0.262 Uiso 0.60 1 d PR A 1
H76B H 0.1164 0.5925 0.6745 0.262 Uiso 0.60 1 d PR A 1
C77A C 0.086(3) 0.6846(16) 0.6246(15) 0.226(11) Uani 0.60 1 d PDU A 1
H77A H 0.1124 0.7002 0.5785 0.271 Uiso 0.60 1 d PR A 1
H77B H 0.1269 0.7107 0.6531 0.271 Uiso 0.60 1 d PR A 1
C78A C -0.062(3) 0.6863(15) 0.6417(13) 0.204(10) Uani 0.60 1 d PDU A 1
H78A H -0.0964 0.6531 0.6159 0.245 Uiso 0.60 1 d PR A 1
H78B H -0.0834 0.6712 0.6882 0.245 Uiso 0.60 1 d PR A 1
C79A C -0.131(2) 0.7637(15) 0.6385(10) 0.181(10) Uani 0.60 1 d PDU A 1
H79A H -0.0931 0.7971 0.6617 0.271 Uiso 0.60 1 d PR A 1
H79B H -0.2255 0.7666 0.6572 0.271 Uiso 0.60 1 d PR A 1
H79C H -0.1172 0.7770 0.5921 0.271 Uiso 0.60 1 d PR A 1
C74B C 0.401(4) 0.505(2) 0.5571(18) 0.187(14) Uani 0.40 1 d PDU B 2
H74D H 0.3643 0.4813 0.5255 0.281 Uiso 0.40 1 d PR B 2
H74E H 0.4732 0.4719 0.5692 0.281 Uiso 0.40 1 d PR B 2
H74F H 0.4336 0.5491 0.5375 0.281 Uiso 0.40 1 d PR B 2
C75B C 0.293(6) 0.516(3) 0.619(3) 0.223(15) Uani 0.40 1 d PDU B 2
H75C H 0.3309 0.5084 0.6583 0.268 Uiso 0.40 1 d PR B 2
H75D H 0.2238 0.4844 0.6225 0.268 Uiso 0.40 1 d PR B 2
C76B C 0.233(4) 0.595(3) 0.627(2) 0.223(11) Uani 0.40 1 d PDU B 2
H76C H 0.2877 0.6264 0.6426 0.267 Uiso 0.40 1 d PR B 2
H76D H 0.2295 0.6085 0.5814 0.267 Uiso 0.40 1 d PR B 2
C77B C 0.088(4) 0.605(2) 0.649(2) 0.228(12) Uani 0.40 1 d PDU B 2
H77C H 0.0875 0.6237 0.6926 0.273 Uiso 0.40 1 d PR B 2
H77D H 0.0474 0.5597 0.6544 0.273 Uiso 0.40 1 d PR B 2
C78B C 0.065(5) 0.669(2) 0.6071(16) 0.215(11) Uani 0.40 1 d PDU B 2
H78C H -0.0192 0.6536 0.6035 0.258 Uiso 0.40 1 d PR B 2
H78D H 0.1199 0.6707 0.5623 0.258 Uiso 0.40 1 d PR B 2
C79B C -0.003(5) 0.737(2) 0.6431(18) 0.226(16) Uani 0.40 1 d PDU B 2
H79D H -0.0265 0.7352 0.6910 0.338 Uiso 0.40 1 d PR B 2
H79E H -0.0763 0.7643 0.6265 0.338 Uiso 0.40 1 d PR B 2
H79F H 0.0753 0.7617 0.6293 0.338 Uiso 0.40 1 d PR B 2

loop_
_atom_site_aniso_label
_atom_site_aniso_U_11
_atom_site_aniso_U_22
_atom_site_aniso_U_33
_atom_site_aniso_U_23
_atom_site_aniso_U_13
_atom_site_aniso_U_12
Ir1 0.02223(12) 0.03145(12) 0.02028(11) 0.00042(8) -0.00264(9) -0.00011(9)
Cl1 0.0495(11) 0.0703(12) 0.0241(8) 0.0061(7) -0.0027(8) 0.0041(9)
O1 0.045(3) 0.046(3) 0.050(3) -0.003(2) -0.010(2) 0.012(2)
O2 0.030(3) 0.059(3) 0.040(3) -0.003(2) -0.001(2) 0.005(2)
O3 0.026(2) 0.050(3) 0.033(2) -0.0095(19) -0.003(2) 0.004(2)
N1 0.026(3) 0.037(3) 0.024(3) 0.001(2) 0.000(2) 0.001(2)
N2 0.025(3) 0.034(3) 0.027(3) 0.003(2) -0.009(2) 0.000(2)
N3 0.025(3) 0.032(2) 0.019(2) 0.0001(18) -0.006(2) 0.000(2)
N4 0.025(3) 0.035(3) 0.021(2) 0.0004(19) -0.005(2) -0.003(2)
N5 0.028(3) 0.032(3) 0.026(3) 0.001(2) -0.007(2) 0.002(2)
N6 0.025(3) 0.035(3) 0.024(3) -0.001(2) -0.005(2) 0.000(2)
N7 0.029(3) 0.039(3) 0.031(3) -0.003(2) -0.005(2) 0.005(2)
N8 0.059(5) 0.068(4) 0.046(4) -0.023(3) -0.015(3) -0.010(4)
C1 0.030(3) 0.044(4) 0.025(3) 0.005(3) 0.001(3) -0.001(3)
C2 0.045(4) 0.049(4) 0.025(3) 0.010(3) -0.003(3) -0.001(3)
C3 0.033(4) 0.040(3) 0.032(3) 0.004(3) -0.007(3) 0.001(3)
C4 0.042(4) 0.062(4) 0.024(3) 0.009(3) 0.006(3) 0.011(3)
C5 0.038(4) 0.047(4) 0.047(4) 0.010(3) -0.009(3) 0.003(3)
C6 0.038(4) 0.039(3) 0.025(3) 0.001(2) -0.011(3) -0.013(3)
C7 0.041(4) 0.046(4) 0.032(3) 0.007(3) -0.012(3) -0.017(3)
C8 0.022(3) 0.052(4) 0.023(3) 0.004(3) -0.006(3) -0.007(3)
C9 0.053(5) 0.033(3) 0.040(4) 0.006(3) -0.013(3) -0.012(3)
C10 0.022(3) 0.073(5) 0.044(4) 0.008(3) -0.002(3) -0.006(3)
C11 0.026(3) 0.037(3) 0.036(3) 0.003(3) -0.011(3) -0.012(3)
C12 0.034(4) 0.037(3) 0.043(4) -0.011(3) -0.013(3) -0.010(3)
C13 0.043(4) 0.028(3) 0.036(4) -0.005(3) -0.003(3) 0.001(3)
C14 0.041(4) 0.044(4) 0.049(4) -0.005(3) -0.023(3) -0.012(3)
C15 0.041(4) 0.049(4) 0.060(5) -0.022(4) -0.009(4) 0.013(3)
C16 0.023(3) 0.024(3) 0.026(3) -0.001(2) -0.008(2) -0.007(2)
C17 0.029(3) 0.028(3) 0.028(3) -0.002(2) -0.008(3) -0.007(2)
C18 0.025(3) 0.043(4) 0.041(4) 0.001(3) -0.007(3) 0.007(3)
C19 0.060(5) 0.040(4) 0.023(3) 0.004(3) -0.018(3) -0.003(3)
C20 0.034(4) 0.035(3) 0.023(3) 0.000(2) -0.002(3) -0.006(3)
C21 0.032(3) 0.032(3) 0.027(3) 0.000(2) -0.011(3) 0.000(3)
C22 0.029(4) 0.051(4) 0.040(4) -0.009(3) -0.010(3) 0.004(3)
C23 0.029(4) 0.060(5) 0.040(4) -0.003(3) -0.001(3) -0.005(3)
C24 0.026(3) 0.045(4) 0.024(3) 0.001(3) -0.001(3) 0.004(3)
C25 0.030(3) 0.040(3) 0.028(3) 0.007(3) -0.002(3) 0.002(3)
C26 0.040(5) 0.064(5) 0.057(5) 0.000(4) 0.000(4) -0.007(4)
C27 0.037(4) 0.037(3) 0.018(3) 0.004(2) 0.000(3) 0.002(3)
C28 0.033(4) 0.039(3) 0.026(3) -0.004(2) -0.003(3) 0.002(3)
C29 0.036(4) 0.050(4) 0.024(3) -0.007(3) -0.005(3) 0.001(3)
C30 0.036(4) 0.058(4) 0.043(4) -0.008(3) -0.014(3) 0.002(3)
C31 0.051(5) 0.047(4) 0.033(4) -0.011(3) -0.009(3) -0.007(4)
C32 0.044(5) 0.069(5) 0.041(4) -0.022(4) -0.009(4) 0.006(4)
C33 0.042(4) 0.055(4) 0.038(4) -0.009(3) -0.005(3) 0.006(3)
C34 0.063(6) 0.076(6) 0.060(5) -0.013(4) -0.031(5) -0.011(5)
C35 0.089(7) 0.074(6) 0.046(5) -0.016(4) -0.027(5) -0.006(5)
B1 0.020(3) 0.041(4) 0.027(4) 0.001(3) -0.001(3) 0.004(3)
Ir2 0.03496(15) 0.03532(13) 0.02363(12) -0.00217(9) -0.00022(11) -0.00622(11)
O4 0.120(6) 0.101(5) 0.032(3) -0.014(3) -0.015(3) 0.008(4)
O5 0.100(5) 0.072(4) 0.030(3) 0.008(3) 0.001(3) -0.018(4)
O6 0.062(3) 0.047(3) 0.025(2) 0.0058(19) -0.006(2) -0.007(2)
Cl2 0.0625(14) 0.0450(10) 0.0942(17) -0.0107(10) -0.0050(13) 0.0092(10)
N11 0.029(3) 0.033(3) 0.030(3) 0.002(2) -0.006(2) -0.006(2)
N12 0.040(3) 0.036(3) 0.029(3) 0.001(2) -0.003(2) -0.001(2)
N13 0.029(3) 0.043(3) 0.036(3) 0.000(2) -0.003(2) -0.007(2)
N14 0.038(3) 0.040(3) 0.030(3) 0.001(2) -0.005(2) -0.003(3)
N9 0.042(3) 0.042(3) 0.021(3) -0.001(2) -0.002(2) -0.002(3)
N10 0.037(3) 0.044(3) 0.026(3) -0.001(2) -0.006(2) -0.007(3)
N15 0.057(4) 0.058(4) 0.028(3) -0.005(3) -0.002(3) -0.006(3)
N16 0.040(4) 0.050(4) 0.055(4) 0.008(3) -0.010(3) 0.004(3)
C36 0.027(3) 0.038(3) 0.035(3) -0.003(3) -0.009(3) -0.003(3)
C37 0.033(4) 0.047(4) 0.039(4) -0.011(3) -0.006(3) -0.003(3)
C38 0.032(4) 0.048(4) 0.030(3) -0.011(3) -0.002(3) -0.006(3)
C39 0.052(5) 0.034(3) 0.049(4) -0.004(3) -0.011(4) -0.006(3)
C40 0.057(5) 0.072(5) 0.030(4) -0.010(3) -0.006(4) -0.001(4)
C41 0.035(4) 0.037(3) 0.042(4) 0.001(3) 0.000(3) -0.002(3)
C42 0.037(4) 0.036(4) 0.056(5) 0.002(3) 0.001(4) -0.013(3)
C43 0.037(4) 0.042(4) 0.041(4) 0.007(3) 0.011(3) -0.004(3)
C44 0.041(4) 0.042(4) 0.060(5) -0.011(3) -0.008(4) -0.012(3)
C45 0.062(5) 0.051(4) 0.053(5) 0.020(4) 0.008(4) -0.009(4)
C46 0.037(4) 0.043(4) 0.041(4) -0.008(3) -0.001(3) -0.003(3)
C47 0.044(5) 0.051(4) 0.058(5) -0.004(4) -0.015(4) -0.002(4)
C48 0.036(4) 0.051(4) 0.043(4) 0.000(3) -0.004(3) 0.003(3)
C49 0.038(4) 0.067(5) 0.057(5) -0.014(4) 0.007(4) -0.014(4)
C50 0.065(6) 0.080(6) 0.030(4) -0.010(4) -0.016(4) 0.020(5)
C51 0.031(4) 0.040(3) 0.029(3) -0.008(3) 0.002(3) -0.002(3)
C52 0.038(4) 0.044(4) 0.043(4) -0.014(3) 0.001(3) -0.007(3)
C53 0.052(5) 0.063(5) 0.041(4) -0.018(4) 0.003(4) -0.004(4)
C54 0.050(5) 0.074(6) 0.059(5) -0.034(4) 0.003(4) 0.000(4)
C55 0.035(4) 0.048(4) 0.071(6) -0.017(4) -0.010(4) 0.002(3)
C56 0.034(4) 0.046(4) 0.045(4) -0.007(3) 0.000(3) -0.004(3)
C57 0.072(6) 0.073(6) 0.029(4) 0.000(4) -0.004(4) -0.009(5)
C58 0.102(8) 0.080(6) 0.034(4) 0.012(4) -0.001(5) -0.047(6)
C59 0.055(5) 0.047(4) 0.032(4) -0.003(3) 0.010(3) -0.014(4)
C60 0.046(4) 0.040(4) 0.035(4) -0.002(3) 0.006(3) -0.014(3)
C61 0.211(17) 0.179(13) 0.072(8) 0.048(8) -0.046(9) -0.126(13)
C62 0.061(5) 0.039(3) 0.014(3) -0.003(2) -0.002(3) 0.001(3)
C63 0.045(4) 0.033(3) 0.025(3) 0.000(2) -0.006(3) -0.005(3)
C64 0.038(4) 0.046(4) 0.027(3) 0.001(3) -0.010(3) -0.003(3)
C65 0.037(4) 0.038(3) 0.037(4) -0.002(3) -0.011(3) -0.004(3)
C66 0.045(4) 0.032(3) 0.031(3) 0.001(3) -0.012(3) -0.006(3)
C67 0.057(5) 0.046(4) 0.042(4) 0.012(3) -0.020(4) -0.005(4)
C68 0.057(5) 0.056(4) 0.019(3) 0.008(3) -0.010(3) -0.007(4)
C69 0.040(4) 0.052(4) 0.059(5) -0.003(4) 0.000(4) 0.006(4)
C70 0.052(5) 0.054(5) 0.088(6) 0.010(4) -0.035(5) 0.003(4)
B2 0.037(4) 0.047(4) 0.023(4) 0.003(3) -0.005(3) -0.006(3)
C71 0.152(11) 0.138(12) 0.131(12) 0.002(9) -0.010(9) -0.031(10)
C72 0.110(9) 0.114(9) 0.127(11) -0.030(8) -0.025(7) 0.022(7)
C73 0.128(11) 0.116(9) 0.115(11) -0.045(8) -0.019(8) 0.015(9)
C74A 0.29(3) 0.20(2) 0.22(3) -0.02(2) -0.13(3) -0.104(19)
C75A 0.26(2) 0.27(2) 0.15(2) -0.055(17) -0.114(17) -0.039(19)
C76A 0.25(2) 0.31(2) 0.124(18) -0.071(18) -0.094(16) -0.067(17)
C77A 0.25(2) 0.31(2) 0.114(16) -0.100(19) -0.018(18) -0.063(19)
C78A 0.25(2) 0.28(2) 0.098(16) -0.083(19) -0.029(19) -0.080(18)
C79A 0.22(2) 0.27(2) 0.060(13) -0.036(19) 0.020(19) -0.109(18)
C74B 0.25(4) 0.17(3) 0.19(3) 0.00(3) -0.15(2) -0.04(2)
C75B 0.27(3) 0.26(3) 0.19(3) -0.02(3) -0.14(2) -0.07(2)
C76B 0.26(2) 0.27(2) 0.18(2) -0.08(2) -0.11(2) -0.09(2)
C77B 0.27(2) 0.31(2) 0.13(2) -0.082(19) -0.07(2) -0.08(2)
C78B 0.25(2) 0.30(2) 0.121(19) -0.096(17) -0.060(18) -0.07(2)
C79B 0.27(4) 0.33(3) 0.10(2) -0.10(2) -0.05(3) -0.04(3)

loop_
_atom_type_symbol
_atom_type_description
_atom_type_scat_dispersion_real
_atom_type_scat_dispersion_imag
_atom_type_scat_source
C C 0.0033 0.0016 'International Tables Vol C Tables 4.2.6.8 and 6.1.1.4'
H H 0.0000 0.0000 'International Tables Vol C Tables 4.2.6.8 and 6.1.1.4'
B B 0.0013 0.0007 'International Tables Vol C Tables 4.2.6.8 and 6.1.1.4'
N N 0.0061 0.0033 'International Tables Vol C Tables 4.2.6.8 and 6.1.1.4'
O O 0.0106 0.0060 'International Tables Vol C Tables 4.2.6.8 and 6.1.1.4'
Cl Cl 0.1484 0.1585 'International Tables Vol C Tables 4.2.6.8 and 6.1.1.4'
Ir Ir -1.4442 7.9887 'International Tables Vol C Tables 4.2.6.8 and 6.1.1.4'

loop_
_geom_angle_atom_site_label_1
_geom_angle_atom_site_label_2
_geom_angle_atom_site_label_3
_geom_angle
_geom_angle_site_symmetry_1
C27 Ir1 C16 94.2(2) .
C27 Ir1 C25 79.2(3) .
C16 Ir1 C25 85.8(2) .
C27 Ir1 N1 92.0(2) .
C16 Ir1 N1 173.55(19) .
C25 Ir1 N1 97.0(2) .
C27 Ir1 N3 99.4(2) .
C16 Ir1 N3 91.1(2) .
C25 Ir1 N3 176.5(2) .
N1 Ir1 N3 86.26(18) .
C27 Ir1 N5 174.3(2) .
C16 Ir1 N5 87.95(19) .
C25 Ir1 N5 95.7(2) .
N1 Ir1 N5 85.97(18) .
N3 Ir1 N5 85.77(18) .
C22 O2 C23 109.8(5) .
C27 O3 C24 112.5(4) .
C1 N1 N2 106.0(5) .
C1 N1 Ir1 137.0(4) .
N2 N1 Ir1 116.6(3) .
C3 N2 N1 110.0(5) .
C3 N2 B1 129.1(5) .
N1 N2 B1 120.9(5) .
C6 N3 N4 107.4(5) .
C6 N3 Ir1 134.9(4) .
N4 N3 Ir1 117.5(3) .
N3 N4 C8 109.1(5) .
N3 N4 B1 120.4(5) .
C8 N4 B1 130.5(5) .
C11 N5 N6 106.1(5) .
C11 N5 Ir1 136.0(4) .
N6 N5 Ir1 117.8(4) .
C13 N6 N5 110.2(5) .
C13 N6 B1 130.6(5) .
N5 N6 B1 119.1(5) .
C22 N7 C17 125.7(5) .
C22 N7 C24 110.1(5) .
C17 N7 C24 122.7(5) .
C31 N8 C34 122.1(6) .
C31 N8 C35 120.2(7) .
C34 N8 C35 117.2(6) .
N1 C1 C2 110.2(5) .
N1 C1 C4 123.2(6) .
C2 C1 C4 126.6(6) .
C1 C2 C3 106.0(5) .
C1 C2 H2 127.0 .
C3 C2 H2 127.0 .
N2 C3 C2 107.7(5) .
N2 C3 C5 123.2(6) .
C2 C3 C5 129.2(6) .
C1 C4 H4A 109.5 .
C1 C4 H4B 109.5 .
H4A C4 H4B 109.5 .
C1 C4 H4C 109.4 .
H4A C4 H4C 109.5 .
H4B C4 H4C 109.5 .
C3 C5 H5A 109.5 .
C3 C5 H5B 109.5 .
H5A C5 H5B 109.5 .
C3 C5 H5C 109.4 .
H5A C5 H5C 109.5 .
H5B C5 H5C 109.5 .
N3 C6 C7 108.5(6) .
N3 C6 C9 122.7(6) .
C7 C6 C9 128.8(6) .
C8 C7 C6 108.0(6) .
C8 C7 H7 126.0 .
C6 C7 H7 126.0 .
C7 C8 N4 107.1(6) .
C7 C8 C10 130.6(6) .
N4 C8 C10 122.2(6) .
C6 C9 H9A 109.4 .
C6 C9 H9B 109.5 .
H9A C9 H9B 109.5 .
C6 C9 H9C 109.5 .
H9A C9 H9C 109.5 .
H9B C9 H9C 109.5 .
C8 C10 H10A 109.4 .
C8 C10 H10B 109.5 .
H10A C10 H10B 109.5 .
C8 C10 H10C 109.5 .
H10A C10 H10C 109.5 .
H10B C10 H10C 109.5 .
N5 C11 C12 109.2(5) .
N5 C11 C14 124.3(6) .
C12 C11 C14 126.5(6) .
C13 C12 C11 106.8(5) .
C13 C12 H12 126.6 .
C11 C12 H12 126.6 .
N6 C13 C12 107.7(5) .
N6 C13 C15 122.5(6) .
C12 C13 C15 129.9(6) .
C11 C14 H14A 109.5 .
C11 C14 H14B 109.5 .
H14A C14 H14B 109.5 .
C11 C14 H14C 109.4 .
H14A C14 H14C 109.5 .
H14B C14 H14C 109.5 .
C13 C15 H15A 109.5 .
C13 C15 H15B 109.5 .
H15A C15 H15B 109.5 .
C13 C15 H15C 109.5 .
H15A C15 H15C 109.5 .
H15B C15 H15C 109.5 .
C21 C16 C17 114.5(5) .
C21 C16 Ir1 118.1(4) .
C17 C16 Ir1 126.8(4) .
C18 C17 C16 122.2(5) .
C18 C17 N7 118.0(6) .
C16 C17 N7 119.7(5) .
C17 C18 C19 121.3(6) .
C17 C18 H18 119.4 .
C19 C18 H18 119.3 .
C20 C19 C18 117.6(6) .
C20 C19 H19 121.2 .
C18 C19 H19 121.2 .
C19 C20 C21 121.0(6) .
C19 C20 Cl1 119.5(5) .
C21 C20 Cl1 119.5(5) .
C20 C21 C16 123.3(6) .
C20 C21 H21 118.3 .
C16 C21 H21 118.4 .
O1 C22 O2 122.3(6) .
O1 C22 N7 128.6(6) .
O2 C22 N7 109.1(6) .
O2 C23 C26 108.3(6) .
O2 C23 C24 103.8(5) .
C26 C23 C24 114.5(6) .
O2 C23 H23 110.0 .
C26 C23 H23 110.0 .
C24 C23 H23 110.0 .
N7 C24 O3 108.0(5) .
N7 C24 C25 114.1(5) .
O3 C24 C25 108.5(5) .
N7 C24 C23 100.8(5) .
O3 C24 C23 103.4(5) .
C25 C24 C23 120.9(5) .
C24 C25 Ir1 104.1(4) .
C24 C25 H25A 110.9 .
Ir1 C25 H25A 110.9 .
C24 C25 H25B 110.9 .
Ir1 C25 H25B 110.9 .
H25A C25 H25B 109.0 .
C23 C26 H26A 109.4 .
C23 C26 H26B 109.4 .
H26A C26 H26B 109.5 .
C23 C26 H26C 109.6 .
H26A C26 H26C 109.5 .
H26B C26 H26C 109.5 .
O3 C27 C28 109.2(5) .
O3 C27 Ir1 118.2(5) .
C28 C27 Ir1 132.4(5) .
C33 C28 C29 117.5(6) .
C33 C28 C27 120.4(6) .
C29 C28 C27 122.0(5) .
C30 C29 C28 122.0(6) .
C30 C29 H29 119.0 .
C28 C29 H29 119.0 .
C29 C30 C31 120.3(7) .
C29 C30 H30 119.9 .
C31 C30 H30 119.9 .
N8 C31 C32 122.0(6) .
N8 C31 C30 120.3(7) .
C32 C31 C30 117.7(6) .
C31 C32 C33 120.8(6) .
C31 C32 H32 119.6 .
C33 C32 H32 119.6 .
C28 C33 C32 121.8(7) .
C28 C33 H33 119.1 .
C32 C33 H33 119.1 .
N8 C34 H34A 109.4 .
N8 C34 H34B 109.6 .
H34A C34 H34B 109.5 .
N8 C34 H34C 109.4 .
H34A C34 H34C 109.5 .
H34B C34 H34C 109.5 .
N8 C35 H35A 109.5 .
N8 C35 H35B 109.4 .
H35A C35 H35B 109.5 .
N8 C35 H35C 109.6 .
H35A C35 H35C 109.5 .
H35B C35 H35C 109.5 .
N6 B1 N4 109.4(5) .
N6 B1 N2 109.9(5) .
N4 B1 N2 108.5(5) .
N6 B1 H1 109.7 .
N4 B1 H1 109.7 .
N2 B1 H1 109.7 .
C62 Ir2 C51 94.8(3) .
C62 Ir2 C60 79.9(3) .
C51 Ir2 C60 85.5(3) .
C62 Ir2 N11 98.9(3) .
C51 Ir2 N11 92.5(2) .
C60 Ir2 N11 177.6(2) .
C62 Ir2 N9 91.2(2) .
C51 Ir2 N9 173.9(2) .
C60 Ir2 N9 94.9(2) .
N11 Ir2 N9 87.19(19) .
C62 Ir2 N13 174.5(2) .
C51 Ir2 N13 88.0(2) .
C60 Ir2 N13 95.7(3) .
N11 Ir2 N13 85.64(19) .
N9 Ir2 N13 85.9(2) .
C57 O5 C58 111.9(6) .
C62 O6 C59 112.3(5) .
C41 N11 N12 106.9(5) .
C41 N11 Ir2 134.6(4) .
N12 N11 Ir2 118.4(4) .
C43 N12 N11 110.1(5) .
C43 N12 B2 130.5(6) .
N11 N12 B2 119.4(5) .
C46 N13 N14 105.8(5) .
C46 N13 Ir2 138.1(5) .
N14 N13 Ir2 116.0(4) .
C48 N14 N13 109.6(5) .
C48 N14 B2 129.2(6) .
N13 N14 B2 121.1(5) .
C36 N9 N10 107.0(5) .
C36 N9 Ir2 136.6(4) .
N10 N9 Ir2 116.4(4) .
C38 N10 N9 108.6(5) .
C38 N10 B2 129.6(5) .
N9 N10 B2 121.8(5) .
C57 N15 C59 110.6(6) .
C57 N15 C52 126.0(6) .
C59 N15 C52 122.4(5) .
C66 N16 C70 119.5(6) .
C66 N16 C69 120.2(6) .
C70 N16 C69 116.8(6) .
N9 C36 C37 109.7(6) .
N9 C36 C39 124.2(6) .
C37 C36 C39 125.9(6) .
C38 C37 C36 106.0(6) .
C38 C37 H37 127.0 .
C36 C37 H37 127.0 .
C37 C38 N10 108.7(6) .
C37 C38 C40 129.8(6) .
N10 C38 C40 121.5(6) .
C36 C39 H39A 109.4 .
C36 C39 H39B 109.5 .
H39A C39 H39B 109.5 .
C36 C39 H39C 109.5 .
H39A C39 H39C 109.5 .
H39B C39 H39C 109.5 .
C38 C40 H40A 109.5 .
C38 C40 H40B 109.5 .
H40A C40 H40B 109.5 .
C38 C40 H40C 109.5 .
H40A C40 H40C 109.5 .
H40B C40 H40C 109.5 .
N11 C41 C42 109.5(6) .
N11 C41 C44 122.8(6) .
C42 C41 C44 127.6(7) .
C43 C42 C41 106.6(6) .
C43 C42 H42 126.7 .
C41 C42 H42 126.7 .
N12 C43 C42 106.8(6) .
N12 C43 C45 123.0(7) .
C42 C43 C45 130.1(7) .
C41 C44 H44A 109.5 .
C41 C44 H44B 109.5 .
H44A C44 H44B 109.5 .
C41 C44 H44C 109.5 .
H44A C44 H44C 109.5 .
H44B C44 H44C 109.5 .
C43 C45 H45A 109.5 .
C43 C45 H45B 109.5 .
H45A C45 H45B 109.5 .
C43 C45 H45C 109.5 .
H45A C45 H45C 109.5 .
H45B C45 H45C 109.5 .
N13 C46 C47 110.2(6) .
N13 C46 C49 123.8(7) .
C47 C46 C49 126.0(7) .
C46 C47 C48 106.8(7) .
C46 C47 H47 126.6 .
C48 C47 H47 126.6 .
N14 C48 C47 107.5(6) .
N14 C48 C50 123.1(6) .
C47 C48 C50 129.3(7) .
C46 C49 H49A 109.4 .
C46 C49 H49B 109.5 .
H49A C49 H49B 109.5 .
C46 C49 H49C 109.5 .
H49A C49 H49C 109.5 .
H49B C49 H49C 109.5 .
C48 C50 H50A 109.5 .
C48 C50 H50B 109.5 .
H50A C50 H50B 109.5 .
C48 C50 H50C 109.4 .
H50A C50 H50C 109.5 .
H50B C50 H50C 109.5 .
C52 C51 C56 115.4(6) .
C52 C51 Ir2 126.8(5) .
C56 C51 Ir2 117.6(5) .
C51 C52 C53 123.0(7) .
C51 C52 N15 120.1(6) .
C53 C52 N15 116.8(6) .
C54 C53 C52 119.8(7) .
C54 C53 H53 120.1 .
C52 C53 H53 120.1 .
C53 C54 C55 118.5(7) .
C53 C54 H54 120.7 .
C55 C54 H54 120.8 .
C56 C55 C54 120.7(7) .
C56 C55 Cl2 120.0(6) .
C54 C55 Cl2 119.3(6) .
C55 C56 C51 122.8(7) .
C55 C56 H56 118.7 .
C51 C56 H56 118.6 .
O4 C57 O5 122.7(7) .
O4 C57 N15 128.0(8) .
O5 C57 N15 109.3(7) .
C61 C58 O5 109.8(8) .
C61 C58 C59 116.1(9) .
O5 C58 C59 102.9(6) .
C61 C58 H58 109.3 .
O5 C58 H58 109.2 .
C59 C58 H58 109.2 .
N15 C59 O6 107.7(6) .
N15 C59 C60 115.4(6) .
O6 C59 C60 108.5(5) .
N15 C59 C58 101.2(6) .
O6 C59 C58 102.1(6) .
C60 C59 C58 120.6(6) .
C59 C60 Ir2 103.2(4) .
C59 C60 H60A 111.1 .
Ir2 C60 H60A 111.1 .
C59 C60 H60B 111.1 .
Ir2 C60 H60B 111.1 .
H60A C60 H60B 109.1 .
C58 C61 H61A 109.6 .
C58 C61 H61B 109.4 .
H61A C61 H61B 109.5 .
C58 C61 H61C 109.5 .
H61A C61 H61C 109.5 .
H61B C61 H61C 109.5 .
O6 C62 C63 108.0(6) .
O6 C62 Ir2 117.9(5) .
C63 C62 Ir2 133.4(4) .
C64 C63 C68 116.1(6) .
C64 C63 C62 120.4(6) .
C68 C63 C62 123.2(6) .
C65 C64 C63 122.1(6) .
C65 C64 H64 118.9 .
C63 C64 H64 119.0 .
C64 C65 C66 121.0(6) .
C64 C65 H65 119.5 .
C66 C65 H65 119.5 .
N16 C66 C67 122.7(6) .
N16 C66 C65 120.6(6) .
C67 C66 C65 116.8(6) .
C68 C67 C66 121.6(6) .
C68 C67 H67 119.2 .
C66 C67 H67 119.2 .
C67 C68 C63 122.4(6) .
C67 C68 H68 118.8 .
C63 C68 H68 118.8 .
N16 C69 H69A 109.5 .
N16 C69 H69B 109.5 .
H69A C69 H69B 109.5 .
N16 C69 H69C 109.5 .
H69A C69 H69C 109.5 .
H69B C69 H69C 109.5 .
N16 C70 H70A 109.5 .
N16 C70 H70B 109.5 .
H70A C70 H70B 109.5 .
N16 C70 H70C 109.4 .
H70A C70 H70C 109.5 .
H70B C70 H70C 109.5 .
N14 B2 N10 109.5(5) .
N14 B2 N12 108.1(5) .
N10 B2 N12 109.6(6) .
N14 B2 H2A 109.8 .
N10 B2 H2A 109.9 .
N12 B2 H2A 109.9 .
C72 C71 H71A 109.3 .
C72 C71 H71B 109.7 .
H71A C71 H71B 109.5 .
C72 C71 H71C 109.4 .
H71A C71 H71C 109.5 .
H71B C71 H71C 109.5 .
C73 C72 C71 107.6(11) .
C73 C72 H72A 110.3 .
C71 C72 H72A 110.1 .
C73 C72 H72B 110.2 .
C71 C72 H72B 110.1 .
H72A C72 H72B 108.5 .
C73 C73 C72 103.9(14) 2_667
C73 C73 H73A 111.0 2_667
C72 C73 H73A 111.0 .
C73 C73 H73B 111.1 2_667
C72 C73 H73B 110.9 .
H73A C73 H73B 108.9 .
C75A C74A H74A 108.5 .
C75A C74A H74B 106.6 .
H74A C74A H74B 109.5 .
C75A C74A H74C 113.3 .
H74A C74A H74C 109.5 .
H74B C74A H74C 109.5 .
C75A C74A H75C 128.3 .
H74A C74A H75C 54.5 .
H74B C74A H75C 55.5 .
H74C C74A H75C 118.4 .
C75A C74A H75D 93.0 .
H74A C74A H75D 67.4 .
H74B C74A H75D 159.8 .
H74C C74A H75D 56.5 .
H75C C74A H75D 115.4 .
C76A C75A C74A 105.4(17) .
C76A C75A H75A 113.3 .
C74A C75A H75A 113.5 .
C76A C75A H75B 109.0 .
C74A C75A H75B 106.7 .
H75A C75A H75B 108.6 .
C76A C75A H76D 66.2 .
C74A C75A H76D 156.4 .
H75A C75A H76D 56.3 .
H75B C75A H76D 96.9 .
C77A C76A C75A 111.6(19) .
C77A C76A H76A 108.9 .
C75A C76A H76A 111.9 .
C77A C76A H76B 106.1 .
C75A C76A H76B 110.0 .
H76A C76A H76B 108.1 .
C77A C76A H76D 88.5 .
H76A C76A H76D 118.9 .
H76B C76A H76D 122.6 .
C77A C76A H77C 77.6 .
C75A C76A H77C 128.4 .
H76A C76A H77C 112.0 .
H76D C76A H77C 128.9 .
C77A C76A H77D 130.3 .
C75A C76A H77D 117.8 .
H76B C76A H77D 62.7 .
H76D C76A H77D 139.9 .
H77C C76A H77D 77.0 .
C76A C77A C78A 95(2) .
C76A C77A H77A 108.7 .
C78A C77A H77A 109.1 .
C76A C77A H77B 114.2 .
C78A C77A H77B 118.5 .
H77A C77A H77B 110.3 .
C76A C77A H78C 72.1 .
H77A C77A H78C 86.2 .
H77B C77A H78C 157.6 .
C76A C77A H78D 80.9 .
C78A C77A H78D 105.1 .
H77B C77A H78D 131.1 .
H78C C77A H78D 70.1 .
C76A C77A H79F 168.5 .
C78A C77A H79F 92.6 .
H77A C77A H79F 76.8 .
H78C C77A H79F 119.0 .
H78D C77A H79F 105.4 .
C77A C78A C79A 110.3(17) .
C77A C78A H78A 114.9 .
C79A C78A H78A 111.3 .
C77A C78A H78B 105.5 .
C79A C78A H78B 106.3 .
H78A C78A H78B 108.0 .
C77A C78A H78C 68.0 .
C79A C78A H78C 126.7 .
H78B C78A H78C 125.9 .
C77A C78A H79D 72.7 .
C79A C78A H79D 68.9 .
H78A C78A H79D 170.9 .
H78B C78A H79D 63.9 .
H78C C78A H79D 140.6 .
C77A C78A H79E 88.6 .
H78A C78A H79E 119.6 .
H78B C78A H79E 118.2 .
H78C C78A H79E 115.3 .
H79D C78A H79E 64.2 .
C78A C79A H79A 111.2 .
C78A C79A H79B 110.8 .
H79A C79A H79B 109.5 .
C78A C79A H79C 106.4 .
H79A C79A H79C 109.5 .
H79B C79A H79C 109.5 .
C78A C79A H79E 73.8 .
H79A C79A H79E 69.3 .
H79B C79A H79E 175.2 .
H79C C79A H79E 67.2 .
H74B C74B H74C 67.7 .
C75B C74B H74D 106.5 .
H74B C74B H74D 145.1 .
H74C C74B H74D 77.5 .
C75B C74B H74E 106.3 .
H74B C74B H74E 74.1 .
H74C C74B H74E 89.4 .
H74D C74B H74E 109.5 .
C75B C74B H74F 115.4 .
H74B C74B H74F 101.2 .
H74C C74B H74F 155.1 .
H74D C74B H74F 109.5 .
H74E C74B H74F 109.5 .
C76B C75B C74B 111(2) .
C76B C75B H74A 88.1 .
C74B C75B H74A 156.5 .
C76B C75B H74B 102.8 .
C74B C75B H74B 63.9 .
H74A C75B H74B 100.0 .
C76B C75B H74C 155.4 .
C74B C75B H74C 65.3 .
H74A C75B H74C 102.5 .
H74B C75B H74C 97.2 .
C76B C75B H75C 100.9 .
C74B C75B H75C 110.3 .
H74C C75B H75C 104.0 .
C76B C75B H75D 111.2 .
C74B C75B H75D 114.2 .
H74A C75B H75D 67.6 .
H74B C75B H75D 144.0 .
H75C C75B H75D 108.0 .
C77B C76B C75B 113(2) .
C77B C76B H75A 131.8 .
C75B C76B H75A 93.2 .
C75B C76B H76B 103.4 .
H75A C76B H76B 158.1 .
C77B C76B H76C 122.1 .
C75B C76B H76C 114.5 .
H75A C76B H76C 75.3 .
H76B C76B H76C 109.5 .
C77B C76B H76D 93.4 .
C75B C76B H76D 100.6 .
H76B C76B H76D 120.7 .
H76C C76B H76D 108.0 .
C76B C77B C78B 95(4) .
C76B C77B H76A 111.8 .
C78B C77B H76A 80.3 .
C76B C77B H76B 70.2 .
C78B C77B H76B 143.0 .
H76A C77B H76B 136.5 .
C76B C77B H77C 94.7 .
C78B C77B H77C 106.1 .
H76A C77B H77C 152.3 .
C76B C77B H77D 115.4 .
C78B C77B H77D 130.1 .
H76B C77B H77D 86.2 .
H77C C77B H77D 109.2 .
C77B C78B C79B 115(2) .
C77B C78B H77A 139.7 .
C79B C78B H77A 85.3 .
C77B C78B H77B 86.4 .
H77A C78B H77B 77.1 .
C77B C78B H78C 88.4 .
C79B C78B H78C 93.0 .
H77A C78B H78C 126.7 .
H77B C78B H78C 141.8 .
C77B C78B H78D 118.7 .
C79B C78B H78D 122.0 .
H77B C78B H78D 108.2 .
H78C C78B H78D 107.5 .
C78B C79B H77B 63.9 .
C78B C79B H79A 160.1 .
H77B C79B H79A 135.5 .
C78B C79B H79D 118.0 .
H77B C79B H79D 83.1 .
H79A C79B H79D 74.3 .
C78B C79B H79E 116.5 .
H77B C79B H79E 162.9 .
H79D C79B H79E 109.5 .
C78B C79B H79F 92.2 .
H79A C79B H79F 98.1 .
H79D C79B H79F 109.5 .
H79E C79B H79F 109.5 .

loop_
_geom_bond_atom_site_label_1
_geom_bond_atom_site_label_2
_geom_bond_distance
_geom_bond_site_symmetry_2
Ir1 C27 1.924(6) .
Ir1 C16 2.039(6) .
Ir1 C25 2.071(6) .
Ir1 N1 2.148(5) .
Ir1 N3 2.151(5) .
Ir1 N5 2.177(5) .
Cl1 C20 1.748(6) .
O1 C22 1.204(8) .
O2 C22 1.360(8) .
O2 C23 1.443(8) .
O3 C27 1.348(7) .
O3 C24 1.467(8) .
N1 C1 1.347(7) .
N1 N2 1.381(6) .
N2 C3 1.346(7) .
N2 B1 1.545(8) .
N3 C6 1.346(7) .
N3 N4 1.365(6) .
N4 C8 1.366(7) .
N4 B1 1.538(8) .
N5 C11 1.352(8) .
N5 N6 1.378(6) .
N6 C13 1.351(7) .
N6 B1 1.527(9) .
N7 C22 1.381(8) .
N7 C17 1.429(7) .
N7 C24 1.450(8) .
N8 C31 1.365(9) .
N8 C34 1.439(10) .
N8 C35 1.463(9) .
C1 C2 1.384(9) .
C1 C4 1.507(8) .
C2 C3 1.388(8) .
C2 H2 0.9500 .
C3 C5 1.479(9) .
C4 H4A 0.9800 .
C4 H4B 0.9800 .
C4 H4C 0.9800 .
C5 H5A 0.9800 .
C5 H5B 0.9800 .
C5 H5C 0.9800 .
C6 C7 1.379(9) .
C6 C9 1.504(8) .
C7 C8 1.357(9) .
C7 H7 0.9500 .
C8 C10 1.483(9) .
C9 H9A 0.9800 .
C9 H9B 0.9800 .
C9 H9C 0.9800 .
C10 H10A 0.9800 .
C10 H10B 0.9800 .
C10 H10C 0.9800 .
C11 C12 1.399(8) .
C11 C14 1.470(9) .
C12 C13 1.366(9) .
C12 H12 0.9500 .
C13 C15 1.497(9) .
C14 H14A 0.9800 .
C14 H14B 0.9800 .
C14 H14C 0.9800 .
C15 H15A 0.9800 .
C15 H15B 0.9801 .
C15 H15C 0.9800 .
C16 C21 1.395(8) .
C16 C17 1.423(8) .
C17 C18 1.370(8) .
C18 C19 1.401(9) .
C18 H18 0.9500 .
C19 C20 1.372(9) .
C19 H19 0.9500 .
C20 C21 1.384(8) .
C21 H21 0.9500 .
C23 C26 1.493(10) .
C23 C24 1.538(8) .
C23 H23 1.0000 .
C24 C25 1.504(8) .
C25 H25A 0.9900 .
C25 H25B 0.9900 .
C26 H26A 0.9800 .
C26 H26B 0.9800 .
C26 H26C 0.9800 .
C27 C28 1.475(9) .
C28 C33 1.390(8) .
C28 C29 1.390(9) .
C29 C30 1.380(9) .
C29 H29 0.9500 .
C30 C31 1.422(9) .
C30 H30 0.9500 .
C31 C32 1.389(10) .
C32 C33 1.390(10) .
C32 H32 0.9500 .
C33 H33 0.9500 .
C34 H34A 0.9800 .
C34 H34B 0.9800 .
C34 H34C 0.9800 .
C35 H35A 0.9800 .
C35 H35B 0.9800 .
C35 H35C 0.9800 .
B1 H1 1.0000 .
Ir2 C62 1.898(7) .
Ir2 C51 2.052(6) .
Ir2 C60 2.096(6) .
Ir2 N11 2.147(5) .
Ir2 N9 2.149(5) .
Ir2 N13 2.174(6) .
O4 C57 1.207(9) .
O5 C57 1.337(9) .
O5 C58 1.422(9) .
O6 C62 1.374(7) .
O6 C59 1.474(9) .
Cl2 C55 1.739(8) .
N11 C41 1.336(8) .
N11 N12 1.373(7) .
N12 C43 1.353(8) .
N12 B2 1.543(10) .
N13 C46 1.350(8) .
N13 N14 1.390(7) .
N14 C48 1.351(9) .
N14 B2 1.526(9) .
N9 C36 1.343(7) .
N9 N10 1.375(7) .
N10 C38 1.367(7) .
N10 B2 1.529(9) .
N15 C57 1.384(9) .
N15 C59 1.429(8) .
N15 C52 1.458(9) .
N16 C66 1.350(9) .
N16 C70 1.455(8) .
N16 C69 1.457(9) .
C36 C37 1.399(8) .
C36 C39 1.495(9) .
C37 C38 1.362(9) .
C37 H37 0.9500 .
C38 C40 1.507(9) .
C39 H39A 0.9800 .
C39 H39B 0.9800 .
C39 H39C 0.9800 .
C40 H40A 0.9800 .
C40 H40B 0.9800 .
C40 H40C 0.9800 .
C41 C42 1.390(9) .
C41 C44 1.494(10) .
C42 C43 1.387(10) .
C42 H42 0.9500 .
C43 C45 1.496(10) .
C44 H44A 0.9800 .
C44 H44B 0.9800 .
C44 H44C 0.9800 .
C45 H45A 0.9800 .
C45 H45B 0.9800 .
C45 H45C 0.9800 .
C46 C47 1.375(10) .
C46 C49 1.496(9) .
C47 C48 1.380(10) .
C47 H47 0.9500 .
C48 C50 1.518(9) .
C49 H49A 0.9800 .
C49 H49B 0.9800 .
C49 H49C 0.9800 .
C50 H50A 0.9800 .
C50 H50B 0.9800 .
C50 H50C 0.9800 .
C51 C52 1.389(9) .
C51 C56 1.401(9) .
C52 C53 1.390(9) .
C53 C54 1.386(11) .
C53 H53 0.9500 .
C54 C55 1.390(11) .
C54 H54 0.9500 .
C55 C56 1.368(9) .
C56 H56 0.9500 .
C58 C61 1.361(14) .
C58 C59 1.576(10) .
C58 H58 1.0000 .
C59 C60 1.493(10) .
C60 H60A 0.9900 .
C60 H60B 0.9900 .
C61 H61A 0.9800 .
C61 H61B 0.9800 .
C61 H61C 0.9800 .
C62 C63 1.466(9) .
C63 C64 1.392(8) .
C63 C68 1.412(9) .
C64 C65 1.388(9) .
C64 H64 0.9500 .
C65 C66 1.409(9) .
C65 H65 0.9500 .
C66 C67 1.403(9) .
C67 C68 1.362(10) .
C67 H67 0.9500 .
C68 H68 0.9500 .
C69 H69A 0.9800 .
C69 H69B 0.9800 .
C69 H69C 0.9800 .
C70 H70A 0.9800 .
C70 H70B 0.9800 .
C70 H70C 0.9800 .
B2 H2A 1.0000 .
C71 C72 1.672(17) .
C71 H71A 0.9800 .
C71 H71B 0.9800 .
C71 H71C 0.9800 .
C72 C73 1.553(17) .
C72 H72A 0.9900 .
C72 H72B 0.9900 .
C73 C73 1.46(2) 2_667
C73 H73A 0.9899 .
C73 H73B 0.9900 .
C74A C75A 1.548(19) .
C74A H74A 0.9800 .
C74A H74B 0.9800 .
C74A H74C 0.9800 .
C75A C76A 1.506(19) .
C75A H75A 0.9900 .
C75A H75B 0.9900 .
C76A C77A 1.485(19) .
C76A H76A 0.9900 .
C76A H76B 0.9900 .
C77A C78A 1.511(19) .
C77A H77A 0.9900 .
C77A H77B 0.9900 .
C78A C79A 1.523(18) .
C78A H78A 0.9900 .
C78A H78B 0.9900 .
C79A H79A 0.9800 .
C79A H79B 0.9800 .
C79A H79C 0.9800 .
C74B C75B 1.52(2) .
C74B H74D 0.9800 .
C74B H74E 0.9800 .
C74B H74F 0.9800 .
C75B C76B 1.51(2) .
C75B H75C 0.9900 .
C75B H75D 0.9900 .
C76B C77B 1.47(2) .
C76B H76C 0.9900 .
C76B H76D 0.9900 .
C77B C78B 1.49(2) .
C77B H77C 0.9900 .
C77B H77D 0.9900 .
C78B C79B 1.501(19) .
C78B H78C 0.9900 .
C78B H78D 0.9900 .
C79B H79D 0.9800 .
C79B H79E 0.9800 .
C79B H79F 0.9800 .

loop_
_geom_torsion_atom_site_label_1
_geom_torsion_atom_site_label_2
_geom_torsion_atom_site_label_3
_geom_torsion_atom_site_label_4
_geom_torsion
_geom_torsion_site_symmetry_4
C27 Ir1 N1 C1 -32.4(7) .
C25 Ir1 N1 C1 47.0(7) .
N3 Ir1 N1 C1 -131.7(7) .
N5 Ir1 N1 C1 142.3(7) .
C27 Ir1 N1 N2 138.6(4) .
C25 Ir1 N1 N2 -142.0(4) .
N3 Ir1 N1 N2 39.3(4) .
N5 Ir1 N1 N2 -46.7(4) .
C1 N1 N2 C3 -1.0(7) .
Ir1 N1 N2 C3 -174.6(4) .
C1 N1 N2 B1 -179.0(5) .
Ir1 N1 N2 B1 7.4(7) .
C27 Ir1 N3 C6 46.8(6) .
C16 Ir1 N3 C6 -47.7(5) .
N1 Ir1 N3 C6 138.3(5) .
N5 Ir1 N3 C6 -135.5(5) .
C27 Ir1 N3 N4 -139.0(4) .
C16 Ir1 N3 N4 126.6(4) .
N1 Ir1 N3 N4 -47.5(4) .
N5 Ir1 N3 N4 38.7(4) .
C6 N3 N4 C8 0.5(6) .
Ir1 N3 N4 C8 -175.2(4) .
C6 N3 N4 B1 -177.0(5) .
Ir1 N3 N4 B1 7.3(6) .
C16 Ir1 N5 C11 46.6(6) .
C25 Ir1 N5 C11 -38.9(6) .
N1 Ir1 N5 C11 -135.5(6) .
N3 Ir1 N5 C11 137.9(6) .
C16 Ir1 N5 N6 -137.3(4) .
C25 Ir1 N5 N6 137.2(4) .
N1 Ir1 N5 N6 40.5(4) .
N3 Ir1 N5 N6 -46.0(4) .
C11 N5 N6 C13 1.2(6) .
Ir1 N5 N6 C13 -176.0(4) .
C11 N5 N6 B1 -177.0(5) .
Ir1 N5 N6 B1 5.9(6) .
N2 N1 C1 C2 0.5(7) .
Ir1 N1 C1 C2 172.1(5) .
N2 N1 C1 C4 179.7(6) .
Ir1 N1 C1 C4 -8.6(11) .
N1 C1 C2 C3 0.2(8) .
C4 C1 C2 C3 -179.0(7) .
N1 N2 C3 C2 1.2(7) .
B1 N2 C3 C2 178.9(6) .
N1 N2 C3 C5 -178.2(6) .
B1 N2 C3 C5 -0.4(11) .
C1 C2 C3 N2 -0.9(8) .
C1 C2 C3 C5 178.4(7) .
N4 N3 C6 C7 0.0(6) .
Ir1 N3 C6 C7 174.6(4) .
N4 N3 C6 C9 178.7(5) .
Ir1 N3 C6 C9 -6.7(9) .
N3 C6 C7 C8 -0.4(7) .
C9 C6 C7 C8 -179.0(6) .
C6 C7 C8 N4 0.7(7) .
C6 C7 C8 C10 -176.4(7) .
N3 N4 C8 C7 -0.7(6) .
B1 N4 C8 C7 176.3(6) .
N3 N4 C8 C10 176.7(5) .
B1 N4 C8 C10 -6.2(10) .
N6 N5 C11 C12 -0.5(6) .
Ir1 N5 C11 C12 175.8(4) .
N6 N5 C11 C14 178.2(6) .
Ir1 N5 C11 C14 -5.5(10) .
N5 C11 C12 C13 -0.3(7) .
C14 C11 C12 C13 -178.9(6) .
N5 N6 C13 C12 -1.3(7) .
B1 N6 C13 C12 176.5(6) .
N5 N6 C13 C15 178.9(6) .
B1 N6 C13 C15 -3.3(10) .
C11 C12 C13 N6 1.0(7) .
C11 C12 C13 C15 -179.3(7) .
C27 Ir1 C16 C21 -135.4(5) .
C25 Ir1 C16 C21 145.8(5) .
N3 Ir1 C16 C21 -35.8(5) .
N5 Ir1 C16 C21 49.9(5) .
C27 Ir1 C16 C17 53.4(5) .
C25 Ir1 C16 C17 -25.4(5) .
N3 Ir1 C16 C17 153.0(5) .
N5 Ir1 C16 C17 -121.3(5) .
C21 C16 C17 C18 -2.1(8) .
Ir1 C16 C17 C18 169.4(5) .
C21 C16 C17 N7 -178.5(5) .
Ir1 C16 C17 N7 -7.0(8) .
C22 N7 C17 C18 27.8(9) .
C24 N7 C17 C18 -167.9(6) .
C22 N7 C17 C16 -155.6(6) .
C24 N7 C17 C16 8.7(8) .
C16 C17 C18 C19 1.4(10) .
N7 C17 C18 C19 177.9(6) .
C17 C18 C19 C20 0.6(10) .
C18 C19 C20 C21 -1.9(9) .
C18 C19 C20 Cl1 178.8(5) .
C19 C20 C21 C16 1.1(10) .
Cl1 C20 C21 C16 -179.5(5) .
C17 C16 C21 C20 0.8(8) .
Ir1 C16 C21 C20 -171.4(5) .
C23 O2 C22 O1 -176.3(7) .
C23 O2 C22 N7 3.8(8) .
C17 N7 C22 O1 -0.4(12) .
C24 N7 C22 O1 -166.4(7) .
C17 N7 C22 O2 179.5(6) .
C24 N7 C22 O2 13.5(8) .
C22 O2 C23 C26 103.9(6) .
C22 O2 C23 C24 -18.1(7) .
C22 N7 C24 O3 84.6(6) .
C17 N7 C24 O3 -81.8(6) .
C22 N7 C24 C25 -154.6(6) .
C17 N7 C24 C25 38.9(8) .
C22 N7 C24 C23 -23.4(7) .
C17 N7 C24 C23 170.1(5) .
C27 O3 C24 N7 96.1(5) .
C27 O3 C24 C25 -28.1(6) .
C27 O3 C24 C23 -157.6(5) .
O2 C23 C24 N7 24.3(6) .
C26 C23 C24 N7 -93.6(7) .
O2 C23 C24 O3 -87.4(6) .
C26 C23 C24 O3 154.7(6) .
O2 C23 C24 C25 151.1(6) .
C26 C23 C24 C25 33.2(9) .
N7 C24 C25 Ir1 -77.8(6) .
O3 C24 C25 Ir1 42.7(5) .
C23 C24 C25 Ir1 161.6(5) .
C27 Ir1 C25 C24 -34.8(4) .
C16 Ir1 C25 C24 60.3(4) .
N1 Ir1 C25 C24 -125.5(4) .
N5 Ir1 C25 C24 147.8(4) .
C24 O3 C27 C28 172.3(5) .
C24 O3 C27 Ir1 -2.9(6) .
C16 Ir1 C27 O3 -62.2(5) .
C25 Ir1 C27 O3 22.7(4) .
N1 Ir1 C27 O3 119.4(4) .
N3 Ir1 C27 O3 -154.0(4) .
C16 Ir1 C27 C28 124.0(6) .
C25 Ir1 C27 C28 -151.1(6) .
N1 Ir1 C27 C28 -54.4(6) .
N3 Ir1 C27 C28 32.2(6) .
O3 C27 C28 C33 6.1(8) .
Ir1 C27 C28 C33 -179.7(5) .
O3 C27 C28 C29 -169.9(6) .
Ir1 C27 C28 C29 4.3(9) .
C33 C28 C29 C30 0.8(10) .
C27 C28 C29 C30 176.9(6) .
C28 C29 C30 C31 -1.1(11) .
C34 N8 C31 C32 -176.2(8) .
C35 N8 C31 C32 -4.5(12) .
C34 N8 C31 C30 3.2(11) .
C35 N8 C31 C30 174.9(7) .
C29 C30 C31 N8 -178.9(7) .
C29 C30 C31 C32 0.5(11) .
N8 C31 C32 C33 179.6(7) .
C30 C31 C32 C33 0.2(11) .
C29 C28 C33 C32 0.0(10) .
C27 C28 C33 C32 -176.2(7) .
C31 C32 C33 C28 -0.5(12) .
C13 N6 B1 N4 -121.6(6) .
N5 N6 B1 N4 56.0(6) .
C13 N6 B1 N2 119.4(6) .
N5 N6 B1 N2 -62.9(7) .
N3 N4 B1 N6 -65.4(6) .
C8 N4 B1 N6 117.8(6) .
N3 N4 B1 N2 54.5(7) .
C8 N4 B1 N2 -122.3(6) .
C3 N2 B1 N6 -122.0(7) .
N1 N2 B1 N6 55.5(7) .
C3 N2 B1 N4 118.5(7) .
N1 N2 B1 N4 -64.0(7) .
C62 Ir2 N11 C41 45.7(6) .
C51 Ir2 N11 C41 -49.5(6) .
N9 Ir2 N11 C41 136.5(6) .
N13 Ir2 N11 C41 -137.4(6) .
C62 Ir2 N11 N12 -131.9(4) .
C51 Ir2 N11 N12 132.8(4) .
N9 Ir2 N11 N12 -41.1(4) .
N13 Ir2 N11 N12 45.0(4) .
C41 N11 N12 C43 -1.1(7) .
Ir2 N11 N12 C43 177.1(4) .
C41 N11 N12 B2 179.7(5) .
Ir2 N11 N12 B2 -2.1(7) .
C51 Ir2 N13 C46 42.4(7) .
C60 Ir2 N13 C46 -43.0(7) .
N11 Ir2 N13 C46 135.0(7) .
N9 Ir2 N13 C46 -137.5(7) .
C51 Ir2 N13 N14 -134.3(4) .
C60 Ir2 N13 N14 140.4(4) .
N11 Ir2 N13 N14 -41.6(4) .
N9 Ir2 N13 N14 45.9(4) .
C46 N13 N14 C48 1.3(7) .
Ir2 N13 N14 C48 178.9(4) .
C46 N13 N14 B2 178.7(6) .
Ir2 N13 N14 B2 -3.6(7) .
C62 Ir2 N9 C36 -38.6(7) .
C60 Ir2 N9 C36 41.3(7) .
N11 Ir2 N9 C36 -137.5(7) .
N13 Ir2 N9 C36 136.7(7) .
C62 Ir2 N9 N10 140.5(5) .
C60 Ir2 N9 N10 -139.5(5) .
N11 Ir2 N9 N10 41.7(5) .
N13 Ir2 N9 N10 -44.1(5) .
C36 N9 N10 C38 -0.9(7) .
Ir2 N9 N10 C38 179.7(4) .
C36 N9 N10 B2 179.7(6) .
Ir2 N9 N10 B2 0.3(8) .
N10 N9 C36 C37 0.7(7) .
Ir2 N9 C36 C37 179.9(5) .
N10 N9 C36 C39 -175.9(6) .
Ir2 N9 C36 C39 3.4(11) .
N9 C36 C37 C38 -0.3(8) .
C39 C36 C37 C38 176.2(7) .
C36 C37 C38 N10 -0.3(8) .
C36 C37 C38 C40 179.5(7) .
N9 N10 C38 C37 0.8(8) .
B2 N10 C38 C37 -179.9(6) .
N9 N10 C38 C40 -179.1(6) .
B2 N10 C38 C40 0.2(11) .
N12 N11 C41 C42 0.7(7) .
Ir2 N11 C41 C42 -177.2(4) .
N12 N11 C41 C44 178.5(6) .
Ir2 N11 C41 C44 0.7(10) .
N11 C41 C42 C43 0.0(8) .
C44 C41 C42 C43 -177.7(6) .
N11 N12 C43 C42 1.1(7) .
B2 N12 C43 C42 -179.8(6) .
N11 N12 C43 C45 178.0(6) .
B2 N12 C43 C45 -3.0(11) .
C41 C42 C43 N12 -0.7(8) .
C41 C42 C43 C45 -177.3(7) .
N14 N13 C46 C47 -0.4(7) .
Ir2 N13 C46 C47 -177.3(5) .
N14 N13 C46 C49 179.9(6) .
Ir2 N13 C46 C49 3.1(11) .
N13 C46 C47 C48 -0.5(8) .
C49 C46 C47 C48 179.1(7) .
N13 N14 C48 C47 -1.6(8) .
B2 N14 C48 C47 -178.8(6) .
N13 N14 C48 C50 180.0(7) .
B2 N14 C48 C50 2.8(11) .
C46 C47 C48 N14 1.3(8) .
C46 C47 C48 C50 179.6(8) .
C62 Ir2 C51 C52 51.6(7) .
C60 Ir2 C51 C52 -27.9(6) .
N11 Ir2 C51 C52 150.7(6) .
N13 Ir2 C51 C52 -123.8(6) .
C62 Ir2 C51 C56 -134.9(6) .
C60 Ir2 C51 C56 145.7(6) .
N11 Ir2 C51 C56 -35.7(5) .
N13 Ir2 C51 C56 49.8(5) .
C56 C51 C52 C53 -2.8(11) .
Ir2 C51 C52 C53 170.9(6) .
C56 C51 C52 N15 -177.3(6) .
Ir2 C51 C52 N15 -3.6(10) .
C57 N15 C52 C51 -160.5(8) .
C59 N15 C52 C51 7.3(11) .
C57 N15 C52 C53 24.7(11) .
C59 N15 C52 C53 -167.6(7) .
C51 C52 C53 C54 2.4(12) .
N15 C52 C53 C54 177.1(7) .
C52 C53 C54 C55 -0.9(12) .
C53 C54 C55 C56 -0.1(12) .
C53 C54 C55 Cl2 -180.0(6) .
C54 C55 C56 C51 -0.4(12) .
Cl2 C55 C56 C51 179.4(6) .
C52 C51 C56 C55 1.8(11) .
Ir2 C51 C56 C55 -172.5(6) .
C58 O5 C57 O4 -177.2(9) .
C58 O5 C57 N15 1.5(10) .
C59 N15 C57 O4 -168.9(9) .
C52 N15 C57 O4 0.1(15) .
C59 N15 C57 O5 12.5(10) .
C52 N15 C57 O5 -178.6(7) .
C57 O5 C58 C61 111.2(10) .
C57 O5 C58 C59 -13.1(10) .
C57 N15 C59 O6 87.5(7) .
C52 N15 C59 O6 -82.0(8) .
C57 N15 C59 C60 -151.2(7) .
C52 N15 C59 C60 39.3(9) .
C57 N15 C59 C58 -19.2(9) .
C52 N15 C59 C58 171.4(7) .
C62 O6 C59 N15 95.4(6) .
C62 O6 C59 C60 -30.2(7) .
C62 O6 C59 C58 -158.5(5) .
C61 C58 C59 N15 -101.2(11) .
O5 C58 C59 N15 18.8(9) .
C61 C58 C59 O6 147.8(10) .
O5 C58 C59 O6 -92.2(7) .
C61 C58 C59 C60 27.6(13) .
O5 C58 C59 C60 147.6(7) .
N15 C59 C60 Ir2 -77.4(6) .
O6 C59 C60 Ir2 43.5(6) .
C58 C59 C60 Ir2 160.5(6) .
C62 Ir2 C60 C59 -35.3(4) .
C51 Ir2 C60 C59 60.4(5) .
N9 Ir2 C60 C59 -125.7(4) .
N13 Ir2 C60 C59 148.0(4) .
C59 O6 C62 C63 170.0(5) .
C59 O6 C62 Ir2 -1.4(7) .
C51 Ir2 C62 O6 -62.8(5) .
C60 Ir2 C62 O6 21.8(5) .
N11 Ir2 C62 O6 -156.1(5) .
N9 Ir2 C62 O6 116.5(5) .
C51 Ir2 C62 C63 128.5(6) .
C60 Ir2 C62 C63 -146.9(7) .
N11 Ir2 C62 C63 35.2(6) .
N9 Ir2 C62 C63 -52.1(6) .
O6 C62 C63 C64 -170.7(6) .
Ir2 C62 C63 C64 -1.2(10) .
O6 C62 C63 C68 2.9(9) .
Ir2 C62 C63 C68 172.3(5) .
C68 C63 C64 C65 1.8(10) .
C62 C63 C64 C65 175.8(6) .
C63 C64 C65 C66 -3.0(10) .
C70 N16 C66 C67 -20.9(11) .
C69 N16 C66 C67 -179.0(7) .
C70 N16 C66 C65 159.5(7) .
C69 N16 C66 C65 1.4(10) .
C64 C65 C66 N16 -177.9(6) .
C64 C65 C66 C67 2.5(10) .
N16 C66 C67 C68 179.4(7) .
C65 C66 C67 C68 -0.9(10) .
C66 C67 C68 C63 -0.2(11) .
C64 C63 C68 C67 -0.2(10) .
C62 C63 C68 C67 -174.0(7) .
C48 N14 B2 N10 120.5(7) .
N13 N14 B2 N10 -56.4(8) .
C48 N14 B2 N12 -120.1(7) .
N13 N14 B2 N12 63.0(7) .
C38 N10 B2 N14 -120.1(7) .
N9 N10 B2 N14 59.2(8) .
C38 N10 B2 N12 121.5(7) .
N9 N10 B2 N12 -59.3(8) .
C43 N12 B2 N14 121.6(7) .
N11 N12 B2 N14 -59.5(7) .
C43 N12 B2 N10 -119.2(7) .
N11 N12 B2 N10 59.8(7) .
C71 C72 C73 C73 173.1(12) 2_667
C74A C75A C76A C77A 147(4) .
C75A C76A C77A C78A 154(3) .
C76A C77A C78A C79A -176(3) .
C74B C75B C76B C77B 138(5) .
C75B C76B C77B C78B -141(6) .
C76B C77B C78B C79B -120(5) .
